data_7036424
loop_
_publ_author_name
'Liu, Jian-Jun'
'Guan, Ying-Fang'
'Chen, Yong'
'Lin, Mei-Jin'
'Huang, Chang-Cang'
'Dai, Wen-Xin'

_publ_section_title
;
 The impact of lone pair-\p interactions on photochromic properties in 1-D
 naphthalene diimide coordination networks.
;
_journal_issue 39
_journal_name_full 'Dalton transactions (Cambridge, England : 2003)'
_journal_page_first 17312
_journal_page_last 17317
_journal_paper_doi 10.1039/c5dt02970h
_journal_volume 44
_journal_year 2015
_chemical_formula_moiety 'C24 H12 I2 N4 O4 Zn'
_chemical_formula_sum 'C24 H12 I2 N4 O4 Zn'
_chemical_formula_weight 739.55
_space_group_crystal_system triclinic
_space_group_IT_number 2
_space_group_name_Hall '-P 1'
_space_group_name_H-M_alt 'P -1'
_symmetry_space_group_name_Hall '-P 1'
_symmetry_space_group_name_H-M 'P -1'
_atom_sites_solution_hydrogens geom
_audit_creation_method SHELXL-2014/6
_audit_update_record
;
2015-07-16 deposited with the CCDC.
2015-09-07 downloaded from the CCDC.
;
_cell_angle_alpha 110.32(3)
_cell_angle_beta 93.68(3)
_cell_angle_gamma 112.89(3)
_cell_formula_units_Z 2
_cell_length_a 11.893(2)
_cell_length_b 12.193(2)
_cell_length_c 14.724(3)
_cell_measurement_reflns_used 11609
_cell_measurement_temperature 293(2)
_cell_measurement_theta_max 27.4872
_cell_measurement_theta_min 3.0725
_cell_volume 1794.9(9)
_computing_cell_refinement 'CrystalClear (Rigaku Inc., 2007)'
_computing_data_collection 'CrystalClear (Rigaku Inc., 2007)'
_computing_data_reduction 'CrystalClear (Rigaku Inc., 2007)'
_computing_structure_refinement 'SHELXL-2014/6 (Sheldrick, 2014)'
_computing_structure_solution 'SHELXS-2014/6 (Sheldrick, 2014)'
_diffrn_ambient_temperature 293(2)
_diffrn_measured_fraction_theta_full 0.994
_diffrn_measured_fraction_theta_max 0.985
_diffrn_measurement_device_type 'Saturn724 (2x2 bin mode)'
_diffrn_radiation_type MoK\a
_diffrn_radiation_wavelength 0.71073
_diffrn_reflns_av_R_equivalents 0.0562
_diffrn_reflns_av_unetI/netI 0.0769
_diffrn_reflns_laue_measured_fraction_full 0.994
_diffrn_reflns_laue_measured_fraction_max 0.985
_diffrn_reflns_limit_h_max 15
_diffrn_reflns_limit_h_min -15
_diffrn_reflns_limit_k_max 15
_diffrn_reflns_limit_k_min -15
_diffrn_reflns_limit_l_max 19
_diffrn_reflns_limit_l_min -18
_diffrn_reflns_number 17645
_diffrn_reflns_point_group_measured_fraction_full 0.994
_diffrn_reflns_point_group_measured_fraction_max 0.985
_diffrn_reflns_theta_full 25.242
_diffrn_reflns_theta_max 27.484
_diffrn_reflns_theta_min 3.073
_exptl_absorpt_coefficient_mu 2.431
_exptl_absorpt_correction_T_max 1.0000
_exptl_absorpt_correction_T_min 0.4833
_exptl_absorpt_correction_type multi-scan
_exptl_absorpt_process_details 'CrystalClear (Rigaku Inc., 2007)'
_exptl_crystal_colour yellow
_exptl_crystal_density_diffrn 1.368
_exptl_crystal_description block
_exptl_crystal_F_000 704
_exptl_crystal_size_max 0.42
_exptl_crystal_size_mid 0.25
_exptl_crystal_size_min 0.18
_platon_squeeze_details
;
SQUEEZE removed 2.5 disordered NMP  molecules per formula unit. 
This value calculated based upon volume/count_electrons analysis and TG-MS analysis.
;
_refine_diff_density_max 0.927
_refine_diff_density_min -0.869
_refine_diff_density_rms 0.126
_refine_ls_extinction_method none
_refine_ls_goodness_of_fit_ref 1.068
_refine_ls_hydrogen_treatment constr
_refine_ls_matrix_type full
_refine_ls_number_parameters 316
_refine_ls_number_reflns 8121
_refine_ls_number_restraints 0
_refine_ls_restrained_S_all 1.068
_refine_ls_R_factor_all 0.0843
_refine_ls_R_factor_gt 0.0583
_refine_ls_shift/su_max 0.001
_refine_ls_shift/su_mean 0.000
_refine_ls_structure_factor_coef Fsqd
_refine_ls_weighting_details 'w=1/[\s^2^(Fo^2^)+(0.0833P)^2^] where P=(Fo^2^+2Fc^2^)/3'
_refine_ls_weighting_scheme calc
_refine_ls_wR_factor_gt 0.1585
_refine_ls_wR_factor_ref 0.1752
_reflns_Friedel_coverage 0.000
_reflns_number_gt 5343
_reflns_number_total 8121
_reflns_threshold_expression 'I > 2\s(I)'
_cod_data_source_file c5dt02970h2.cif
_cod_data_source_block 3
_cod_depositor_comments
;
The following automatic conversions were performed:

'_exptl_absorpt_correction_type' value 'Multi-scan' changed to
'multi-scan' according to
/usr/data/users/saulius/crontab/automatic-downloads/rss-feeds/RSC/lib/dictionaries/cif_core.dic
dictionary named 'cif_core.dic' version 2.4.2 from 2011-04-26.

Automatic conversion script
Id: cif_fix_values 3271 2015-04-21 07:52:19Z andrius 

 Adding full bibliography for 7036422--7036424.cif.
;
_cod_original_cell_volume 1794.8(8)
_cod_database_code 7036424
_shelx_space_group_comment
;
The symmetry employed for this shelxl refinement is uniquely defined
by the following loop, which should always be used as a source of
symmetry information in preference to the above space-group names.
They are only intended as comments.
;
_shelxl_version_number 2014/6

loop_
_space_group_symop_operation_xyz
'x, y, z'
'-x, -y, -z'

loop_
_atom_site_label
_atom_site_type_symbol
_atom_site_fract_x
_atom_site_fract_y
_atom_site_fract_z
_atom_site_U_iso_or_equiv
_atom_site_adp_type
_atom_site_occupancy
_atom_site_site_symmetry_order
_atom_site_calc_flag
_atom_site_refinement_flags_posn
_atom_site_refinement_flags_adp
Zn1 Zn 0.13958(5) 0.32402(6) 0.28352(5) 0.04512(18) Uani 1 1 d . .
I1 I 0.10089(4) 0.34842(5) 0.45819(3) 0.06444(16) Uani 1 1 d . .
I2 I 0.11418(5) 0.10916(4) 0.15418(3) 0.06919(17) Uani 1 1 d . .
N1 N 0.3209(4) 0.4577(5) 0.3097(3) 0.0462(10) Uani 1 1 d . .
N2 N 0.6927(4) 0.7519(4) 0.4073(3) 0.0451(10) Uani 1 1 d . .
N3 N 0.0276(4) 0.3902(5) 0.2261(3) 0.0499(11) Uani 1 1 d . .
N4 N -0.2522(4) 0.4612(5) 0.1044(3) 0.0451(10) Uani 1 1 d . .
O1 O 0.6543(4) 0.8116(4) 0.5610(3) 0.0676(12) Uani 1 1 d . .
O2 O 0.7295(4) 0.6811(4) 0.2542(3) 0.0693(13) Uani 1 1 d . .
O3 O -0.3850(4) 0.3249(5) 0.1613(4) 0.0795(15) Uani 1 1 d . .
O4 O -0.1107(4) 0.6198(4) 0.0653(3) 0.0597(11) Uani 1 1 d . .
C1 C 0.3537(6) 0.5653(7) 0.2923(6) 0.075(2) Uani 1 1 d . .
H1 H 0.2912 0.5753 0.2595 0.090 Uiso 1 1 calc R U
C2 C 0.4759(6) 0.6632(7) 0.3204(6) 0.074(2) Uani 1 1 d . .
H2 H 0.4953 0.7363 0.3063 0.089 Uiso 1 1 calc R U
C3 C 0.5656(5) 0.6477(5) 0.3692(4) 0.0437(12) Uani 1 1 d . .
C4 C 0.5363(5) 0.5348(6) 0.3816(5) 0.0571(15) Uani 1 1 d . .
H4 H 0.5983 0.5206 0.4106 0.068 Uiso 1 1 calc R U
C5 C 0.4153(5) 0.4439(6) 0.3509(5) 0.0586(15) Uani 1 1 d . .
H5 H 0.3967 0.3668 0.3589 0.070 Uiso 1 1 calc R U
C6 C 0.7270(5) 0.8319(5) 0.5085(4) 0.0467(12) Uani 1 1 d . .
C7 C 0.8572(5) 0.9381(5) 0.5460(4) 0.0439(12) Uani 1 1 d . .
C8 C 0.8991(5) 1.0259(6) 0.6465(4) 0.0513(14) Uani 1 1 d . .
H8 H 0.8451 1.0179 0.6893 0.062 Uiso 1 1 calc R U
C9 C 0.9379(5) 0.9511(5) 0.4817(4) 0.0390(10) Uani 1 1 d . .
C10 C 0.8985(5) 0.8643(5) 0.3800(4) 0.0418(11) Uani 1 1 d . .
C11 C 0.9824(5) 0.8782(6) 0.3188(4) 0.0541(15) Uani 1 1 d . .
H11 H 0.9564 0.8201 0.2523 0.065 Uiso 1 1 calc R U
C12 C 0.7697(5) 0.7619(5) 0.3412(4) 0.0454(12) Uani 1 1 d . .
C13 C -0.0269(6) 0.4571(6) 0.2849(4) 0.0578(15) Uani 1 1 d . .
H13 H -0.0042 0.4840 0.3535 0.069 Uiso 1 1 calc R U
C14 C -0.1133(6) 0.4861(6) 0.2473(4) 0.0567(15) Uani 1 1 d . .
H14 H -0.1474 0.5344 0.2897 0.068 Uiso 1 1 calc R U
C15 C -0.1498(5) 0.4442(6) 0.1473(4) 0.0470(12) Uani 1 1 d . .
C16 C -0.0902(6) 0.3859(8) 0.0886(4) 0.0686(19) Uani 1 1 d . .
H16 H -0.1076 0.3645 0.0206 0.082 Uiso 1 1 calc R U
C17 C -0.0033(6) 0.3578(8) 0.1297(5) 0.0653(18) Uani 1 1 d . .
H17 H 0.0351 0.3144 0.0879 0.078 Uiso 1 1 calc R U
C18 C -0.3712(5) 0.3915(6) 0.1152(4) 0.0502(13) Uani 1 1 d . .
C19 C -0.4755(5) 0.4058(5) 0.0680(4) 0.0441(12) Uani 1 1 d . .
C20 C -0.5953(5) 0.3380(6) 0.0735(5) 0.0555(14) Uani 1 1 d . .
H20 H -0.6107 0.2834 0.1070 0.067 Uiso 1 1 calc R U
C21 C -0.4503(5) 0.4936(5) 0.0216(3) 0.0395(11) Uani 1 1 d . .
C22 C -0.3275(4) 0.5652(5) 0.0161(4) 0.0406(11) Uani 1 1 d . .
C23 C -0.3059(5) 0.6500(6) -0.0295(4) 0.0521(14) Uani 1 1 d . .
H23 H -0.2243 0.6999 -0.0310 0.062 Uiso 1 1 calc R U
C24 C -0.2211(5) 0.5517(6) 0.0616(4) 0.0451(12) Uani 1 1 d . .

loop_
_atom_site_aniso_label
_atom_site_aniso_U_11
_atom_site_aniso_U_22
_atom_site_aniso_U_33
_atom_site_aniso_U_23
_atom_site_aniso_U_13
_atom_site_aniso_U_12
Zn1 0.0281(3) 0.0545(4) 0.0524(4) 0.0278(3) 0.0026(2) 0.0134(3)
I1 0.0692(3) 0.0892(3) 0.0579(3) 0.0412(2) 0.0192(2) 0.0463(3)
I2 0.0750(3) 0.0589(3) 0.0618(3) 0.0232(2) 0.0143(2) 0.0191(2)
N1 0.032(2) 0.055(3) 0.056(3) 0.029(2) 0.0050(19) 0.018(2)
N2 0.034(2) 0.045(2) 0.053(3) 0.022(2) 0.0065(19) 0.013(2)
N3 0.031(2) 0.072(3) 0.055(3) 0.035(2) 0.0038(19) 0.023(2)
N4 0.038(2) 0.063(3) 0.049(2) 0.034(2) 0.0094(19) 0.027(2)
O1 0.044(2) 0.069(3) 0.068(3) 0.021(2) 0.022(2) 0.008(2)
O2 0.048(2) 0.068(3) 0.049(2) 0.002(2) 0.0042(19) 0.003(2)
O3 0.038(2) 0.111(4) 0.124(4) 0.092(3) 0.014(2) 0.028(3)
O4 0.035(2) 0.086(3) 0.070(3) 0.045(2) 0.0144(18) 0.026(2)
C1 0.030(3) 0.076(4) 0.123(6) 0.058(4) -0.002(3) 0.014(3)
C2 0.039(3) 0.062(4) 0.125(6) 0.062(4) -0.002(4) 0.007(3)
C3 0.028(3) 0.044(3) 0.052(3) 0.022(2) 0.002(2) 0.008(2)
C4 0.034(3) 0.056(3) 0.087(4) 0.038(3) 0.003(3) 0.019(3)
C5 0.036(3) 0.045(3) 0.087(4) 0.033(3) 0.002(3) 0.007(3)
C6 0.035(3) 0.043(3) 0.048(3) 0.012(2) 0.005(2) 0.009(2)
C7 0.032(3) 0.044(3) 0.045(3) 0.015(2) 0.006(2) 0.009(2)
C8 0.037(3) 0.057(3) 0.047(3) 0.014(3) 0.011(2) 0.015(3)
C9 0.036(3) 0.037(2) 0.045(3) 0.021(2) 0.010(2) 0.012(2)
C10 0.034(3) 0.047(3) 0.039(3) 0.015(2) 0.005(2) 0.014(2)
C11 0.046(3) 0.053(3) 0.044(3) 0.011(2) 0.013(2) 0.010(3)
C12 0.027(2) 0.044(3) 0.054(3) 0.019(2) 0.004(2) 0.006(2)
C13 0.057(4) 0.071(4) 0.050(3) 0.025(3) 0.001(3) 0.033(3)
C14 0.064(4) 0.075(4) 0.040(3) 0.018(3) 0.002(3) 0.046(3)
C15 0.033(3) 0.064(3) 0.052(3) 0.029(3) 0.010(2) 0.024(3)
C16 0.071(4) 0.116(6) 0.044(3) 0.037(3) 0.018(3) 0.060(4)
C17 0.057(4) 0.114(6) 0.054(3) 0.042(4) 0.019(3) 0.057(4)
C18 0.035(3) 0.068(4) 0.060(3) 0.039(3) 0.009(2) 0.023(3)
C19 0.040(3) 0.057(3) 0.046(3) 0.031(2) 0.010(2) 0.023(3)
C20 0.039(3) 0.072(4) 0.071(4) 0.049(3) 0.012(3) 0.022(3)
C21 0.038(3) 0.051(3) 0.037(3) 0.025(2) 0.013(2) 0.019(2)
C22 0.027(2) 0.055(3) 0.044(3) 0.025(2) 0.009(2) 0.018(2)
C23 0.031(3) 0.075(4) 0.064(3) 0.044(3) 0.012(2) 0.022(3)
C24 0.031(3) 0.064(3) 0.047(3) 0.031(3) 0.010(2) 0.020(3)

loop_
_atom_type_symbol
_atom_type_description
_atom_type_scat_dispersion_real
_atom_type_scat_dispersion_imag
_atom_type_scat_source
C C 0.0033 0.0016 'International Tables Vol C Tables 4.2.6.8 and 6.1.1.4'
H H 0.0000 0.0000 'International Tables Vol C Tables 4.2.6.8 and 6.1.1.4'
N N 0.0061 0.0033 'International Tables Vol C Tables 4.2.6.8 and 6.1.1.4'
O O 0.0106 0.0060 'International Tables Vol C Tables 4.2.6.8 and 6.1.1.4'
Zn Zn 0.2839 1.4301 'International Tables Vol C Tables 4.2.6.8 and 6.1.1.4'
I I -0.4742 1.8119 'International Tables Vol C Tables 4.2.6.8 and 6.1.1.4'

loop_
_geom_angle_atom_site_label_1
_geom_angle_atom_site_label_2
_geom_angle_atom_site_label_3
_geom_angle
_geom_angle_site_symmetry_1
_geom_angle_site_symmetry_3
N1 Zn1 N3 106.40(19) . .
N1 Zn1 I2 107.59(13) . .
N3 Zn1 I2 109.76(14) . .
N1 Zn1 I1 104.44(13) . .
N3 Zn1 I1 105.86(13) . .
I2 Zn1 I1 121.79(4) . .
C5 N1 C1 115.7(5) . .
C5 N1 Zn1 120.3(4) . .
C1 N1 Zn1 123.9(4) . .
C12 N2 C6 125.6(4) . .
C12 N2 C3 117.7(4) . .
C6 N2 C3 116.7(4) . .
C17 N3 C13 117.2(5) . .
C17 N3 Zn1 121.3(4) . .
C13 N3 Zn1 121.1(4) . .
C18 N4 C24 125.9(4) . .
C18 N4 C15 116.8(4) . .
C24 N4 C15 117.1(4) . .
N1 C1 C2 123.8(6) . .
N1 C1 H1 118.1 . .
C2 C1 H1 118.1 . .
C3 C2 C1 117.3(6) . .
C3 C2 H2 121.4 . .
C1 C2 H2 121.4 . .
C2 C3 C4 120.0(5) . .
C2 C3 N2 119.4(5) . .
C4 C3 N2 120.5(5) . .
C5 C4 C3 118.6(5) . .
C5 C4 H4 120.7 . .
C3 C4 H4 120.7 . .
N1 C5 C4 124.2(6) . .
N1 C5 H5 117.9 . .
C4 C5 H5 117.9 . .
O1 C6 N2 120.5(5) . .
O1 C6 C7 123.6(5) . .
N2 C6 C7 115.9(4) . .
C9 C7 C8 119.8(5) . .
C9 C7 C6 120.3(4) . .
C8 C7 C6 119.9(5) . .
C11 C8 C7 120.2(5) 2_776 .
C11 C8 H8 119.9 2_776 .
C7 C8 H8 119.9 . .
C7 C9 C9 119.9(6) . 2_776
C7 C9 C10 121.2(5) . .
C9 C9 C10 118.9(6) 2_776 .
C11 C10 C9 119.6(5) . .
C11 C10 C12 121.1(5) . .
C9 C10 C12 119.3(5) . .
C8 C11 C10 121.6(5) 2_776 .
C8 C11 H11 119.2 2_776 .
C10 C11 H11 119.2 . .
O2 C12 N2 119.1(5) . .
O2 C12 C10 123.0(5) . .
N2 C12 C10 117.8(4) . .
N3 C13 C14 122.1(5) . .
N3 C13 H13 118.9 . .
C14 C13 H13 118.9 . .
C13 C14 C15 119.6(5) . .
C13 C14 H14 120.2 . .
C15 C14 H14 120.2 . .
C16 C15 C14 118.7(5) . .
C16 C15 N4 120.5(5) . .
C14 C15 N4 120.7(5) . .
C15 C16 C17 119.6(5) . .
C15 C16 H16 120.2 . .
C17 C16 H16 120.2 . .
N3 C17 C16 122.4(5) . .
N3 C17 H17 118.8 . .
C16 C17 H17 118.8 . .
O3 C18 N4 120.1(5) . .
O3 C18 C19 123.5(5) . .
N4 C18 C19 116.4(5) . .
C20 C19 C21 120.3(5) . .
C20 C19 C18 119.7(5) . .
C21 C19 C18 120.0(5) . .
C19 C20 C23 120.5(5) . 2_465
C19 C20 H20 119.8 . .
C23 C20 H20 119.8 2_465 .
C21 C21 C22 119.8(6) 2_465 .
C21 C21 C19 119.1(6) 2_465 .
C22 C21 C19 121.1(5) . .
C23 C22 C21 119.7(5) . .
C23 C22 C24 120.1(5) . .
C21 C22 C24 120.2(5) . .
C22 C23 C20 120.6(5) . 2_465
C22 C23 H23 119.7 . .
C20 C23 H23 119.7 2_465 .
O4 C24 N4 121.4(5) . .
O4 C24 C22 122.4(5) . .
N4 C24 C22 116.2(4) . .

loop_
_geom_bond_atom_site_label_1
_geom_bond_atom_site_label_2
_geom_bond_distance
_geom_bond_site_symmetry_2
Zn1 N1 2.044(4) .
Zn1 N3 2.075(5) .
Zn1 I2 2.5351(13) .
Zn1 I1 2.5773(9) .
N1 C5 1.336(7) .
N1 C1 1.338(8) .
N2 C12 1.383(7) .
N2 C6 1.392(7) .
N2 C3 1.455(7) .
N3 C17 1.318(7) .
N3 C13 1.352(7) .
N4 C18 1.393(7) .
N4 C24 1.394(7) .
N4 C15 1.454(6) .
O1 C6 1.209(7) .
O2 C12 1.232(6) .
O3 C18 1.200(7) .
O4 C24 1.237(6) .
C1 C2 1.392(9) .
C1 H1 0.9300 .
C2 C3 1.358(8) .
C2 H2 0.9300 .
C3 C4 1.363(8) .
C4 C5 1.353(8) .
C4 H4 0.9300 .
C5 H5 0.9300 .
C6 C7 1.487(7) .
C7 C9 1.395(7) .
C7 C8 1.406(7) .
C8 C11 1.351(8) 2_776
C8 H8 0.9300 .
C9 C9 1.405(10) 2_776
C9 C10 1.416(7) .
C10 C11 1.387(7) .
C10 C12 1.462(7) .
C11 C8 1.351(8) 2_776
C11 H11 0.9300 .
C13 C14 1.355(8) .
C13 H13 0.9300 .
C14 C15 1.356(7) .
C14 H14 0.9300 .
C15 C16 1.341(8) .
C16 C17 1.374(8) .
C16 H16 0.9300 .
C17 H17 0.9300 .
C18 C19 1.482(7) .
C19 C20 1.365(8) .
C19 C21 1.409(7) .
C20 C23 1.386(8) 2_465
C20 H20 0.9300 .
C21 C21 1.395(10) 2_465
C21 C22 1.405(7) .
C22 C23 1.373(8) .
C22 C24 1.485(7) .
C23 C20 1.386(8) 2_465
C23 H23 0.9300 .

loop_
_platon_squeeze_void_nr
_platon_squeeze_void_average_x
_platon_squeeze_void_average_y
_platon_squeeze_void_average_z
_platon_squeeze_void_volume
_platon_squeeze_void_count_electrons
_platon_squeeze_void_content
1 0.500 1.000 0.361 776 143 ' '
